data_7217098
loop_
_publ_author_name
'Le Fur, E.'
'Pivan, J. Y.'

_publ_section_title
;
 Synthesis, crystal structure and magnetic properties of the novel
 stacking variant lamellar lead oxovanadium phosphate hydrate
 \b&#x2010;Pb(VOPO4)2\.s4H2O. Crystal chemical relationships with related
 intercalated M(VOPO4)2\.syH2O compounds
;
_journal_issue 10
_journal_name_full 'Journal of Materials Chemistry'
_journal_page_first 2589
_journal_paper_doi 10.1039/a901048c
_journal_volume 9
_journal_year 1999
_chemical_formula_sum 'O56 P8 Pb4 V8'
_chemical_formula_weight 2380.04
_chemical_name_systematic
; 
 ? 
;
_space_group_IT_number 19
_symmetry_space_group_name_Hall 'P 2ac 2ab'
_symmetry_space_group_name_H-M 'P 21 21 21'
_atom_sites_solution_hydrogens geom
_atom_sites_solution_primary direct
_atom_sites_solution_secondary difmap
_audit_creation_method SHELXL-97
_cell_angle_alpha 90.00
_cell_angle_beta 90.00
_cell_angle_gamma 90.00
_cell_formula_units_Z 1
_cell_length_a 6.377(9)
_cell_length_b 6.38420(10)
_cell_length_c 25.357(9)
_cell_measurement_temperature 293(2)
_cell_volume 1032.3(15)
_computing_structure_refinement 'SHELXL-97 (Sheldrick, 1997)'
_computing_structure_solution 'SHELXS-97 (Sheldrick, 1990)'
_diffrn_ambient_temperature 293(2)
_diffrn_measured_fraction_theta_full 0.999
_diffrn_measured_fraction_theta_max 0.999
_diffrn_radiation_monochromator graphite
_diffrn_radiation_source 'fine-focus sealed tube'
_diffrn_radiation_type MoK\a
_diffrn_radiation_wavelength 0.71073
_diffrn_reflns_av_R_equivalents 0.0232
_diffrn_reflns_av_sigmaI/netI 0.0301
_diffrn_reflns_limit_h_max 8
_diffrn_reflns_limit_h_min 0
_diffrn_reflns_limit_k_max 8
_diffrn_reflns_limit_k_min -8
_diffrn_reflns_limit_l_max 35
_diffrn_reflns_limit_l_min -35
_diffrn_reflns_number 6315
_diffrn_reflns_theta_full 29.91
_diffrn_reflns_theta_max 29.91
_diffrn_reflns_theta_min 1.61
_exptl_absorpt_coefficient_mu 18.433
_exptl_crystal_density_diffrn 3.828
_exptl_crystal_density_method 'not measured'
_exptl_crystal_F_000 1080
_refine_diff_density_max 4.033
_refine_diff_density_min -2.704
_refine_diff_density_rms 0.328
_refine_ls_abs_structure_details 'Flack H D (1983), Acta Cryst. A39, 876-881'
_refine_ls_abs_structure_Flack 1.003(8)
_refine_ls_extinction_coef 0.0019(3)
_refine_ls_extinction_expression Fc^*^=kFc[1+0.001xFc^2^\l^3^/sin(2\q)]^-1/4^
_refine_ls_extinction_method SHELXL
_refine_ls_goodness_of_fit_ref 1.063
_refine_ls_hydrogen_treatment mixed
_refine_ls_matrix_type full
_refine_ls_number_parameters 174
_refine_ls_number_reflns 2966
_refine_ls_number_restraints 0
_refine_ls_restrained_S_all 1.063
_refine_ls_R_factor_all 0.0424
_refine_ls_R_factor_gt 0.0307
_refine_ls_shift/su_max 0.001
_refine_ls_shift/su_mean 0.000
_refine_ls_structure_factor_coef Fsqd
_refine_ls_weighting_details 'calc w=1/[\s^2^(Fo^2^)+(0.0636P)^2^+0.0000P] where P=(Fo^2^+2Fc^2^)/3'
_refine_ls_weighting_scheme calc
_refine_ls_wR_factor_gt 0.0813
_refine_ls_wR_factor_ref 0.0877
_reflns_number_gt 2556
_reflns_number_total 2966
_reflns_threshold_expression >2sigma(I)
_cod_data_source_file 901048c.txt
_cod_data_source_block pbvp3l
_cod_depositor_comments
;
The following automatic conversions were performed:
'_atom_site_symetry_multiplicity' tag replaced with
'_atom_site_symmetry_multiplicity'.

Automatic conversion script
Id: cif_correct_tags 1440 2010-10-19 06:21:57Z saulius 
;
_cod_original_cell_volume 1032.4(15)
_cod_database_code 7217098

loop_
_symmetry_equiv_pos_as_xyz
'x, y, z'
'-x+1/2, -y, z+1/2'
'x+1/2, -y+1/2, -z'
'-x, y+1/2, -z+1/2'

loop_
_atom_site_label
_atom_site_type_symbol
_atom_site_fract_x
_atom_site_fract_y
_atom_site_fract_z
_atom_site_U_iso_or_equiv
_atom_site_adp_type
_atom_site_occupancy
_atom_site_symmetry_multiplicity
_atom_site_calc_flag
Pb Pb 0.87694(5) 0.11767(4) 0.124267(12) 0.01917(10) Uani 1 1 d
V1 V 1.2494(2) 0.34078(16) 0.22764(5) 0.0068(2) Uani 1 1 d
V3 V 1.15193(18) 0.00273(17) -0.02232(5) 0.0071(2) Uani 1 1 d
P1 P 0.6555(3) 0.0000(3) -0.00149(7) 0.0071(3) Uani 1 1 d
P2 P 0.7504(3) 0.3399(2) 0.24944(6) 0.0067(3) Uani 1 1 d
O12 O 0.9395(8) 0.3315(9) 0.2114(2) 0.0110(10) Uani 1 1 d
O13 O 1.2417(9) 0.0346(8) 0.21546(19) 0.0107(9) Uani 1 1 d
O14 O 0.7563(10) -0.1444(9) 0.2095(2) 0.0165(10) Uani 1 1 d
O15 O 0.5574(8) 0.3367(9) 0.2130(2) 0.0123(10) Uani 1 1 d
O16 O 1.2520(9) 0.6518(7) 0.2120(2) 0.0113(9) Uani 1 1 d
O31 O 1.1353(10) 0.0103(9) 0.0408(2) 0.0172(10) Uani 1 1 d
O32 O 0.8442(8) -0.0011(9) -0.0401(2) 0.0106(10) Uani 1 1 d
O34 O 0.4587(8) 0.0074(9) -0.0361(2) 0.0123(10) Uani 1 1 d
O35 O 0.6645(9) 0.1884(8) 0.0366(2) 0.0113(10) Uani 1 1 d
O36 O 0.6578(9) -0.1935(7) 0.0348(2) 0.0119(10) Uani 1 1 d
OW1 O 1.0173(10) -0.2596(8) 0.1273(3) 0.0170(10) Uani 1 1 d
OW2 O 0.4903(10) -0.0419(9) 0.1247(3) 0.0203(11) Uani 1 1 d
OW3 O 1.2514(9) 0.3006(7) 0.1328(2) 0.0137(10) Uani 1 1 d
OW4 O 0.6782(8) 0.4959(9) 0.1156(2) 0.0147(10) Uani 1 1 d

loop_
_atom_site_aniso_label
_atom_site_aniso_U_11
_atom_site_aniso_U_22
_atom_site_aniso_U_33
_atom_site_aniso_U_23
_atom_site_aniso_U_13
_atom_site_aniso_U_12
Pb 0.01905(14) 0.01738(14) 0.02109(15) -0.00262(12) -0.00448(13) 0.00114(11)
V1 0.0064(5) 0.0065(4) 0.0075(5) 0.0002(4) 0.0004(4) 0.0001(4)
V3 0.0077(5) 0.0062(4) 0.0076(5) 0.0004(4) 0.0001(4) -0.0001(4)
P1 0.0061(7) 0.0062(6) 0.0091(8) 0.0004(5) -0.0001(6) 0.0001(6)
P2 0.0068(7) 0.0055(6) 0.0079(8) -0.0004(5) 0.0007(7) 0.0006(5)
O12 0.007(2) 0.018(3) 0.008(2) 0.0015(18) 0.0029(19) 0.0009(17)
O13 0.015(2) 0.009(2) 0.008(2) 0.0026(16) 0.000(2) -0.0001(19)
O14 0.022(3) 0.020(3) 0.008(2) -0.0004(19) 0.002(2) 0.004(2)
O15 0.007(2) 0.018(3) 0.011(2) 0.0013(19) -0.0003(19) -0.0005(18)
O16 0.014(2) 0.009(2) 0.011(2) -0.0044(16) -0.002(2) 0.0013(19)
O31 0.020(3) 0.016(2) 0.016(3) 0.0001(19) 0.000(3) -0.001(3)
O32 0.007(2) 0.014(2) 0.011(2) 0.0014(18) 0.0042(18) 0.0003(19)
O34 0.008(2) 0.013(2) 0.016(3) -0.001(2) -0.004(2) -0.0014(19)
O35 0.017(3) 0.0048(19) 0.012(2) 0.0006(16) -0.001(2) -0.0009(17)
O36 0.018(3) 0.0063(19) 0.011(2) -0.0006(16) 0.001(2) 0.0005(18)
OW1 0.019(3) 0.014(2) 0.018(3) 0.000(2) -0.005(3) 0.0009(18)
OW2 0.023(3) 0.022(2) 0.015(3) -0.002(2) 0.001(3) 0.006(2)
OW3 0.013(2) 0.017(2) 0.012(3) 0.0014(18) 0.003(2) 0.0014(18)
OW4 0.017(3) 0.020(2) 0.007(2) 0.0009(18) 0.0031(19) -0.0041(19)

loop_
_atom_type_symbol
_atom_type_description
_atom_type_scat_dispersion_real
_atom_type_scat_dispersion_imag
_atom_type_scat_source
P P 0.1023 0.0942 'International Tables Vol C Tables 4.2.6.8 and 6.1.1.4'
O O 0.0106 0.0060 'International Tables Vol C Tables 4.2.6.8 and 6.1.1.4'
V V 0.3005 0.5294 'International Tables Vol C Tables 4.2.6.8 and 6.1.1.4'
Pb Pb -3.3944 10.1111 'International Tables Vol C Tables 4.2.6.8 and 6.1.1.4'

loop_
_geom_angle_atom_site_label_1
_geom_angle_atom_site_label_2
_geom_angle_atom_site_label_3
_geom_angle
_geom_angle_site_symmetry_1
_geom_angle_site_symmetry_3
OW1 Pb O12 114.14(18) . .
OW1 Pb O35 111.33(18) . .
O12 Pb O35 134.13(16) . .
OW1 Pb OW2 87.9(2) . .
O12 Pb OW2 109.60(18) . .
O35 Pb OW2 66.07(19) . .
OW1 Pb OW3 95.51(18) . .
O12 Pb OW3 64.42(16) . .
O35 Pb OW3 116.93(17) . .
OW2 Pb OW3 173.92(18) . .
OW1 Pb OW4 172.15(17) . .
O12 Pb OW4 71.29(16) . .
O35 Pb OW4 62.87(15) . .
OW2 Pb OW4 84.79(18) . .
OW3 Pb OW4 92.00(17) . .
O14 V1 O13 102.3(3) 4_755 .
O14 V1 O15 102.0(3) 4_755 1_655
O13 V1 O15 89.0(2) . 1_655
O14 V1 O16 97.9(3) 4_755 .
O13 V1 O16 159.7(2) . .
O15 V1 O16 88.2(2) 1_655 .
O14 V1 O12 100.5(3) 4_755 .
O13 V1 O12 85.1(2) . .
O15 V1 O12 157.4(2) 1_655 .
O16 V1 O12 89.8(2) . .
O14 V1 OW3 177.1(2) 4_755 .
O13 V1 OW3 74.94(18) . .
O15 V1 OW3 79.0(2) 1_655 .
O16 V1 OW3 84.83(19) . .
O12 V1 OW3 78.4(2) . .
O31 V3 O34 103.9(3) . 1_655
O31 V3 O36 100.9(3) . 3_545
O34 V3 O36 88.2(2) 1_655 3_545
O31 V3 O35 98.8(3) . 3
O34 V3 O35 85.1(2) 1_655 3
O36 V3 O35 160.2(2) 3_545 3
O31 V3 O32 99.2(3) . .
O34 V3 O32 156.9(2) 1_655 .
O36 V3 O32 88.3(2) 3_545 .
O35 V3 O32 90.6(2) 3 .
O31 V3 OW4 178.0(2) . 3
O34 V3 OW4 75.8(2) 1_655 3
O36 V3 OW4 81.1(2) 3_545 3
O35 V3 OW4 79.2(2) 3 3
O32 V3 OW4 81.1(2) . 3
O34 P1 O36 112.0(3) . .
O34 P1 O35 111.4(3) . .
O36 P1 O35 104.5(3) . .
O34 P1 O32 105.9(3) . .
O36 P1 O32 111.5(3) . .
O35 P1 O32 111.7(3) . .
O13 P2 O15 112.7(3) 4_755 .
O13 P2 O12 111.4(3) 4_755 .
O15 P2 O12 104.4(3) . .
O13 P2 O16 105.3(3) 4_755 4_745
O15 P2 O16 111.1(3) . 4_745
O12 P2 O16 112.0(3) . 4_745
P2 O12 V1 129.5(3) . .
P2 O12 Pb 115.1(3) . .
V1 O12 Pb 109.6(2) . .
P2 O13 V1 135.3(3) 4_745 .
P2 O15 V1 132.4(4) . 1_455
P2 O16 V1 129.6(3) 4_755 .
P1 O32 V3 127.9(3) . .
P1 O34 V3 134.8(4) . 1_455
P1 O35 V3 130.6(3) . 3_455
P1 O35 Pb 114.4(3) . .
V3 O35 Pb 109.9(2) 3_455 .
P1 O36 V3 134.2(3) . 3_445
V1 OW3 Pb 97.05(19) . .
V3 OW4 Pb 96.66(19) 3_455 .

loop_
_geom_bond_atom_site_label_1
_geom_bond_atom_site_label_2
_geom_bond_distance
_geom_bond_site_symmetry_2
Pb OW1 2.571(5) .
Pb O12 2.628(6) .
Pb O35 2.641(6) .
Pb OW2 2.668(7) .
Pb OW3 2.667(7) .
Pb OW4 2.736(6) .
V1 O14 1.597(5) 4_755
V1 O13 1.980(5) .
V1 O15 1.999(6) 1_655
V1 O16 2.025(5) .
V1 O12 2.020(6) .
V1 OW3 2.418(6) .
V3 O31 1.604(6) .
V3 O34 1.988(6) 1_655
V3 O36 2.000(5) 3_545
V3 O35 2.006(5) 3
V3 O32 2.014(6) .
V3 OW4 2.372(5) 3
P1 O34 1.532(6) .
P1 O36 1.540(5) .
P1 O35 1.545(5) .
P1 O32 1.551(5) .
P2 O13 1.529(5) 4_755
P2 O15 1.539(6) .
P2 O12 1.545(6) .
P2 O16 1.548(5) 4_745
O13 P2 1.529(5) 4_745
O14 V1 1.597(5) 4_745
O15 V1 1.999(6) 1_455
O16 P2 1.548(5) 4_755
O34 V3 1.988(6) 1_455
O35 V3 2.006(5) 3_455
O36 V3 2.000(5) 3_445
OW4 V3 2.372(5) 3_455
